data_4329550
loop_
_publ_author_name
'Lu\'is M. P. Lima'
'David Esteban-G\'omez'
'Rita Delgado'
'Carlos Platas-Iglesias'
'Rapha\"el Tripier'

_publ_contact_author_address
;
Laboratoire de chimie,
electrochimie moleculaire et chimie analytique (UMR 6521)
Universite de Bretagne occidentale
6, avenue Victor Le Gorgeu
CS 93837
F-29238 BREST cedex 3
FRANCE 
;
_publ_contact_author_email raphael.tripier@univ-brest.fr
_publ_contact_author_name 'Tripier, Raphael'
_publ_section_title
;
 Monopicolinate Cyclen and Cyclam Derivatives for Stable Copper(II)
 Complexation
;
_journal_name_full 'Inorganic Chemistry'
_journal_page_first 6916
_journal_page_last 6927
_journal_paper_doi 10.1021/ic300784v
_journal_volume 51
_journal_year 2012
_chemical_formula_moiety
;
        (C17 H28 Cu N5 O2 1+)2, (Cl 1-)2, 3(H2 O)
;
_chemical_formula_sum 'C34 H62 Cl2 Cu2 N10 O7'
_chemical_formula_weight 920.92
_space_group_IT_number 15
_symmetry_cell_setting monoclinic
_symmetry_Int_Tables_number 15
_symmetry_space_group_name_Hall '-C 2yc'
_symmetry_space_group_name_H-M 'C 1 2/c 1'
_atom_sites_solution_hydrogens geom
_atom_sites_solution_primary direct
_atom_sites_solution_secondary difmap
_audit_creation_date 2012-04-06T19:07:50-00:00
_audit_creation_method 'WinGX routine CIF_UPDATE'
_cell_angle_alpha 90
_cell_angle_beta 120.138(11)
_cell_angle_gamma 90
_cell_formula_units_Z 4
_cell_length_a 32.746(3)
_cell_length_b 8.0014(4)
_cell_length_c 17.6495(14)
_cell_measurement_reflns_used 6835
_cell_measurement_temperature 170(2)
_cell_measurement_theta_max 31.5293
_cell_measurement_theta_min 2.7879
_cell_volume 3999.3(7)
_computing_cell_refinement
;
        CrysAlis RED, Oxford Diffraction Ltd.,
        Version 1.171.33.52 (release 06-11-2009 CrysAlis171 .NET)
        (compiled Nov  6 2009,16:24:50)
;
_computing_data_collection
;
        CrysAlis CCD, Oxford Diffraction Ltd.,
        Version 1.171.33.52 (release 06-11-2009 CrysAlis171 .NET)
        (compiled Nov  6 2009,16:24:50)
;
_computing_data_reduction
;
        CrysAlis RED, Oxford Diffraction Ltd.,
        Version 1.171.33.52 (release 06-11-2009 CrysAlis171 .NET)
        (compiled Nov  6 2009,16:24:50)
;
_computing_molecular_graphics 'ORTEP3 for Windows (Farrugia, 1997)'
_computing_publication_material
;
        WinGX (Farrugia, 1999)
        PLATON (Spek, 1990-2003)
        PARST (Nardelli, 1999)
        enCIFer (Allen et al., 2004)
;
_computing_structure_refinement 'SHELXL-97 (Sheldrick, 2008)'
_computing_structure_solution 'SIR-92 (Altomare et al., 1992)'
_diffrn_ambient_temperature 170(2)
_diffrn_detector 'CCD plate'
_diffrn_detector_area_resol_mean 8.3622
_diffrn_measured_fraction_theta_full 0.995
_diffrn_measured_fraction_theta_max 0.995
_diffrn_measurement_device 'Kappa-geometry diffractometer'
_diffrn_measurement_device_type 'Xcalibur, Sapphire2, large Be window'
_diffrn_measurement_method '\w scans'
_diffrn_orient_matrix_UB_11 -0.0007763821
_diffrn_orient_matrix_UB_12 0.0075871042
_diffrn_orient_matrix_UB_13 0.0393669075
_diffrn_orient_matrix_UB_21 -0.0247772259
_diffrn_orient_matrix_UB_22 -0.0125523901
_diffrn_orient_matrix_UB_23 -0.0238221311
_diffrn_orient_matrix_UB_31 0.0034785494
_diffrn_orient_matrix_UB_32 -0.087511005
_diffrn_orient_matrix_UB_33 0.0068779206
_diffrn_radiation_monochromator graphite
_diffrn_radiation_probe x-ray
_diffrn_radiation_type MoK\a
_diffrn_radiation_wavelength 0.71073
_diffrn_reflns_av_R_equivalents 0.0391
_diffrn_reflns_av_unetI/netI 0.0507
_diffrn_reflns_limit_h_max 43
_diffrn_reflns_limit_h_min -43
_diffrn_reflns_limit_k_max 7
_diffrn_reflns_limit_k_min -10
_diffrn_reflns_limit_l_max 23
_diffrn_reflns_limit_l_min -23
_diffrn_reflns_number 17145
_diffrn_reflns_theta_full 28.28
_diffrn_reflns_theta_max 28.28
_diffrn_reflns_theta_min 2.8
_diffrn_source 'sealed X-ray tube'
_exptl_absorpt_coefficient_mu 1.257
_exptl_absorpt_correction_T_max 0.963
_exptl_absorpt_correction_T_min 0.719
_exptl_absorpt_correction_type analytical
_exptl_absorpt_process_details
;
        CrysAlis RED, Oxford Diffraction Ltd.,
        Version 1.171.33.52 (release 06-11-2009 CrysAlis171 .NET)
        (compiled Nov  6 2009,16:24:50)
Analytical numeric absorption correction using a multifaceted crystal
                        model based on expressions derived by R.C. Clark & J.S.
        (Clark, R. C. & Reid, J. S. (1995). Acta Cryst. A51, 887-897)
;
_exptl_crystal_colour 'light violet'
_exptl_crystal_density_diffrn 1.529
_exptl_crystal_description
;
        rectangular blade // (1 0 0), [0 1 0]
;
_exptl_crystal_F_000 1936
_exptl_crystal_size_max 0.36
_exptl_crystal_size_mid 0.19
_exptl_crystal_size_min 0.03
_refine_diff_density_max 1.336
_refine_diff_density_min -0.613
_refine_diff_density_rms 0.089
_refine_ls_extinction_method none
_refine_ls_goodness_of_fit_ref 0.975
_refine_ls_hydrogen_treatment mixed
_refine_ls_matrix_type full
_refine_ls_number_parameters 258
_refine_ls_number_reflns 4946
_refine_ls_number_restraints 5
_refine_ls_restrained_S_all 0.975
_refine_ls_R_factor_all 0.0716
_refine_ls_R_factor_gt 0.0448
_refine_ls_shift/su_max 0.001
_refine_ls_shift/su_mean 0
_refine_ls_structure_factor_coef Fsqd
_refine_ls_weighting_details 'calc w=1/[\s^2^(Fo^2^)+(0.0723P)^2^+0.0000P] where P=(Fo^2^+2Fc^2^)/3'
_refine_ls_weighting_scheme calc
_refine_ls_wR_factor_gt 0.1116
_refine_ls_wR_factor_ref 0.1199
_reflns_number_gt 3460
_reflns_number_total 4946
_reflns_threshold_expression >2\s(I)
_cod_data_source_file ic300784v_si_002_5.cif
_cod_data_source_block rtcul2_h2o-a
_cod_depositor_comments
;
The following automatic conversions were performed:

'_diffrn_radiation_probe' value 'X-ray' changed to 'x-ray' according
to the built-in table from CIF Core dictionary named 'cif_core.dic'
version 2.4.1 from 2010-06-29.

Automatic conversion script
Id: cif_fix_values 1891 2012-01-12 08:04:46Z andrius 

The following automatic conversions were performed:

data name '_iucr_refine_instruction_details' was replaced with
'_iucr_refine_instructions_details' as specified in the replacement
file 'data/replacement-values/replacement_tags.lst'.

Automatic conversion script
Id: cif_correct_tags 9268 2022-04-12 08:56:07Z antanas 
;
_cod_original_cell_volume 3999.3(5)
_cod_original_sg_symbol_Hall -C2yc
_cod_database_code 4329550

loop_
_symmetry_equiv_pos_as_xyz
'x, y, z'
'-x, y, -z+1/2'
'x+1/2, y+1/2, z'
'-x+1/2, y+1/2, -z+1/2'
'-x, -y, -z'
'x, -y, z-1/2'
'-x+1/2, -y+1/2, -z'
'x+1/2, -y+1/2, z-1/2'

loop_
_atom_site_label
_atom_site_type_symbol
_atom_site_fract_x
_atom_site_fract_y
_atom_site_fract_z
_atom_site_U_iso_or_equiv
_atom_site_adp_type
_atom_site_occupancy
_atom_site_symmetry_multiplicity
_atom_site_calc_flag
_atom_site_refinement_flags
C1 C 0.15775(11) 0.4187(4) 0.13122(19) 0.0293(6) Uani 1 1 d .
H1A H 0.1847 0.3894 0.1232 0.035 Uiso 1 1 calc R
H1B H 0.1326 0.4676 0.0758 0.035 Uiso 1 1 calc R
C2 C 0.13955(10) 0.2640(4) 0.1532(2) 0.0316(7) Uani 1 1 d .
H2A H 0.1259 0.1863 0.1027 0.038 Uiso 1 1 calc R
H2B H 0.1657 0.2061 0.204 0.038 Uiso 1 1 calc R
C3 C 0.08981(11) 0.1732(4) 0.2118(2) 0.0406(8) Uani 1 1 d .
H3A H 0.1184 0.1306 0.2642 0.049 Uiso 1 1 calc R
H3B H 0.0767 0.0816 0.1683 0.049 Uiso 1 1 calc R
C4 C 0.05379(11) 0.2241(5) 0.2370(2) 0.0478(9) Uani 1 1 d .
H4A H 0.0398 0.1222 0.2465 0.057 Uiso 1 1 calc R
H4B H 0.0281 0.2868 0.1878 0.057 Uiso 1 1 calc R
C5 C 0.07424(12) 0.3309(5) 0.3187(2) 0.0510(10) Uani 1 1 d .
H5A H 0.0509 0.3398 0.3386 0.061 Uiso 1 1 calc R
H5B H 0.1028 0.2759 0.3657 0.061 Uiso 1 1 calc R
C6 C 0.10829(13) 0.5920(6) 0.3861(3) 0.0624(12) Uani 1 1 d .
H6A H 0.0837 0.625 0.4001 0.075 Uiso 1 1 calc R
H6B H 0.1314 0.5194 0.4339 0.075 Uiso 1 1 calc R
C7 C 0.13135(17) 0.7360(6) 0.3799(3) 0.0704(13) Uani 1 1 d .
H7A H 0.1511 0.7849 0.439 0.084 Uiso 1 1 calc R
H7B H 0.1076 0.8203 0.3427 0.084 Uiso 1 1 calc R
C8 C 0.20655(14) 0.6078(5) 0.3985(2) 0.0557(11) Uani 1 1 d .
H8A H 0.2 0.4915 0.4084 0.067 Uiso 1 1 calc R
H8B H 0.2229 0.6654 0.4559 0.067 Uiso 1 1 calc R
C9 C 0.23876(11) 0.6060(4) 0.3586(2) 0.0433(9) Uani 1 1 d .
H9A H 0.2429 0.7225 0.3447 0.052 Uiso 1 1 calc R
H9B H 0.2702 0.5642 0.4034 0.052 Uiso 1 1 calc R
C10 C 0.22149(10) 0.5006(4) 0.2759(2) 0.0348(7) Uani 1 1 d .
H10A H 0.2439 0.5141 0.2543 0.042 Uiso 1 1 calc R
H10B H 0.222 0.3815 0.2916 0.042 Uiso 1 1 calc R
C11 C 0.17144(9) 0.7122(4) 0.16891(17) 0.0253(6) Uani 1 1 d .
H11A H 0.19 0.7144 0.1388 0.03 Uiso 1 1 calc R
H11B H 0.1858 0.7929 0.218 0.03 Uiso 1 1 calc R
C12 C 0.12094(9) 0.7631(3) 0.10528(17) 0.0221(6) Uani 1 1 d .
C13 C 0.11129(10) 0.8659(3) 0.03484(17) 0.0258(6) Uani 1 1 d .
H13 H 0.1361 0.9061 0.0266 0.031 Uiso 1 1 calc R
C14 C 0.06476(11) 0.9087(4) -0.02313(18) 0.0289(6) Uani 1 1 d .
H14 H 0.057 0.9814 -0.0711 0.035 Uiso 1 1 calc R
C15 C 0.03010(10) 0.8430(3) -0.00941(18) 0.0276(6) Uani 1 1 d .
H15 H -0.0021 0.868 -0.0492 0.033 Uiso 1 1 calc R
C16 C 0.04201(9) 0.7409(3) 0.06200(17) 0.0234(6) Uani 1 1 d .
C17 C 0.00246(9) 0.6691(4) 0.07414(18) 0.0272(6) Uani 1 1 d .
N1 N 0.17311(7) 0.5428(3) 0.20347(14) 0.0210(5) Uani 1 1 d .
N2 N 0.10300(8) 0.3143(3) 0.17446(15) 0.0265(5) Uani 1 1 d .
H2 H 0.0762 0.3407 0.1215 0.032 Uiso 1 1 calc R
N3 N 0.08669(8) 0.5004(3) 0.30361(16) 0.0357(6) Uani 1 1 d .
H3 H 0.0581 0.5536 0.2677 0.043 Uiso 1 1 calc R
N4 N 0.16208(10) 0.6927(4) 0.34102(17) 0.0446(7) Uani 1 1 d .
H4 H 0.1679 0.7885 0.318 0.054 Uiso 1 1 calc R
N5 N 0.08742(8) 0.7039(3) 0.12074(14) 0.0214(5) Uani 1 1 d .
O1 O 0.01253(7) 0.6250(3) 0.14961(14) 0.0442(6) Uani 1 1 d .
O2 O -0.03707(7) 0.6629(3) 0.00816(13) 0.0393(5) Uani 1 1 d .
Cu1 Cu 0.124442(11) 0.52813(4) 0.24361(2) 0.02164(11) Uani 1 1 d .
Cl1 Cl 0.21857(3) 0.05094(10) 0.36367(5) 0.0402(2) Uani 1 1 d .
O3 O 0 0.8658(5) 0.25 0.0885(16) Uani 1 2 d SD
H3E H 0.003(2) 0.804(4) 0.214(3) 0.133 Uiso 1 1 d D
O4 O 0.19385(9) 0.2262(4) 0.49727(19) 0.0576(7) Uani 1 1 d D
H4F H 0.2193(11) 0.280(5) 0.533(2) 0.086 Uiso 1 1 d D
H4E H 0.1944(15) 0.194(6) 0.4505(19) 0.086 Uiso 1 1 d D

loop_
_atom_site_aniso_label
_atom_site_aniso_U_11
_atom_site_aniso_U_22
_atom_site_aniso_U_33
_atom_site_aniso_U_23
_atom_site_aniso_U_13
_atom_site_aniso_U_12
C1 0.0330(16) 0.0331(16) 0.0239(14) -0.0011(12) 0.0159(13) 0.0080(13)
C2 0.0310(16) 0.0265(15) 0.0299(15) -0.0036(12) 0.0098(13) 0.0067(13)
C3 0.0238(15) 0.0300(17) 0.051(2) 0.0143(15) 0.0057(14) -0.0022(13)
C4 0.0254(16) 0.049(2) 0.062(2) 0.0226(18) 0.0167(16) -0.0048(15)
C5 0.0291(17) 0.083(3) 0.0403(19) 0.0306(19) 0.0167(15) 0.0013(18)
C6 0.042(2) 0.115(4) 0.042(2) -0.029(2) 0.0290(18) -0.018(2)
C7 0.094(3) 0.085(3) 0.057(3) -0.033(2) 0.057(3) -0.024(3)
C8 0.076(3) 0.059(2) 0.0223(16) -0.0071(16) 0.0173(18) -0.033(2)
C9 0.0221(15) 0.0370(18) 0.0398(19) 0.0104(15) -0.0075(14) -0.0077(14)
C10 0.0159(13) 0.0370(18) 0.0406(17) 0.0112(14) 0.0061(12) 0.0045(12)
C11 0.0228(14) 0.0296(15) 0.0228(13) 0.0055(12) 0.0110(12) 0.0010(12)
C12 0.0224(13) 0.0187(13) 0.0223(13) -0.0013(10) 0.0091(11) 0.0030(11)
C13 0.0309(15) 0.0228(14) 0.0255(14) 0.0015(11) 0.0155(13) 0.0019(12)
C14 0.0384(17) 0.0223(14) 0.0240(14) 0.0051(12) 0.0141(13) 0.0093(13)
C15 0.0281(15) 0.0266(15) 0.0217(14) -0.0008(11) 0.0078(12) 0.0077(12)
C16 0.0240(14) 0.0237(14) 0.0185(12) -0.0040(11) 0.0077(11) 0.0057(11)
C17 0.0220(14) 0.0338(16) 0.0226(14) 0.0011(12) 0.0089(12) 0.0065(12)
N1 0.0177(10) 0.0233(12) 0.0210(11) 0.0039(9) 0.0089(9) 0.0029(9)
N2 0.0188(11) 0.0247(12) 0.0258(12) 0.0029(10) 0.0036(10) -0.0004(10)
N3 0.0169(11) 0.0649(19) 0.0233(12) -0.0039(12) 0.0087(10) -0.0027(12)
N4 0.0513(18) 0.0581(19) 0.0344(15) -0.0205(14) 0.0290(14) -0.0242(15)
N5 0.0197(11) 0.0214(12) 0.0195(11) -0.0021(9) 0.0072(9) 0.0018(9)
O1 0.0251(11) 0.0766(18) 0.0274(11) 0.0133(12) 0.0106(9) 0.0036(11)
O2 0.0197(10) 0.0627(16) 0.0263(11) 0.0031(10) 0.0047(9) -0.0005(10)
Cu1 0.01982(17) 0.02630(19) 0.01830(17) -0.00051(14) 0.00919(13) -0.00092(14)
Cl1 0.0397(4) 0.0404(5) 0.0337(4) 0.0016(3) 0.0132(3) 0.0003(4)
O3 0.153(5) 0.036(2) 0.122(5) 0 0.103(4) 0
O4 0.0391(15) 0.083(2) 0.0576(18) -0.0039(16) 0.0294(14) -0.0085(14)

loop_
_atom_type_symbol
_atom_type_description
_atom_type_scat_dispersion_real
_atom_type_scat_dispersion_imag
_atom_type_scat_source
C C 0.0033 0.0016 'International Tables Vol C Tables 4.2.6.8 and 6.1.1.4'
H H 0 0 'International Tables Vol C Tables 4.2.6.8 and 6.1.1.4'
N N 0.0061 0.0033 'International Tables Vol C Tables 4.2.6.8 and 6.1.1.4'
O O 0.0106 0.006 'International Tables Vol C Tables 4.2.6.8 and 6.1.1.4'
Cl Cl 0.1484 0.1585 'International Tables Vol C Tables 4.2.6.8 and 6.1.1.4'
Cu Cu 0.3201 1.2651 'International Tables Vol C Tables 4.2.6.8 and 6.1.1.4'

loop_
_exptl_crystal_face_index_h
_exptl_crystal_face_index_k
_exptl_crystal_face_index_l
_exptl_crystal_face_perp_dist
-1 0 0 0.015
1 0 0 0.015
1 0 -1 0.1
-1 0 1 0.09
0 1 0 0.19
0 -1 0 0.17

loop_
_geom_angle_atom_site_label_1
_geom_angle_atom_site_label_2
_geom_angle_atom_site_label_3
_geom_angle
N1 C1 C2 109.5(2)
N1 C1 H1A 109.8
C2 C1 H1A 109.8
N1 C1 H1B 109.8
C2 C1 H1B 109.8
H1A C1 H1B 108.2
N2 C2 C1 108.5(2)
N2 C2 H2A 110
C1 C2 H2A 110
N2 C2 H2B 110
C1 C2 H2B 110
H2A C2 H2B 108.4
N2 C3 C4 111.8(3)
N2 C3 H3A 109.2
C4 C3 H3A 109.2
N2 C3 H3B 109.2
C4 C3 H3B 109.2
H3A C3 H3B 107.9
C3 C4 C5 113.3(3)
C3 C4 H4A 108.9
C5 C4 H4A 108.9
C3 C4 H4B 108.9
C5 C4 H4B 108.9
H4A C4 H4B 107.7
N3 C5 C4 112.2(3)
N3 C5 H5A 109.2
C4 C5 H5A 109.2
N3 C5 H5B 109.2
C4 C5 H5B 109.2
H5A C5 H5B 107.9
C7 C6 N3 110.1(3)
C7 C6 H6A 109.6
N3 C6 H6A 109.6
C7 C6 H6B 109.6
N3 C6 H6B 109.6
H6A C6 H6B 108.1
C6 C7 N4 110.6(3)
C6 C7 H7A 109.5
N4 C7 H7A 109.5
C6 C7 H7B 109.5
N4 C7 H7B 109.5
H7A C7 H7B 108.1
N4 C8 C9 111.2(3)
N4 C8 H8A 109.4
C9 C8 H8A 109.4
N4 C8 H8B 109.4
C9 C8 H8B 109.4
H8A C8 H8B 108
C10 C9 C8 115.7(3)
C10 C9 H9A 108.4
C8 C9 H9A 108.4
C10 C9 H9B 108.4
C8 C9 H9B 108.4
H9A C9 H9B 107.4
N1 C10 C9 114.8(2)
N1 C10 H10A 108.6
C9 C10 H10A 108.6
N1 C10 H10B 108.6
C9 C10 H10B 108.6
H10A C10 H10B 107.6
N1 C11 C12 110.7(2)
N1 C11 H11A 109.5
C12 C11 H11A 109.5
N1 C11 H11B 109.5
C12 C11 H11B 109.5
H11A C11 H11B 108.1
N5 C12 C13 123.3(2)
N5 C12 C11 117.0(2)
C13 C12 C11 119.7(2)
C14 C13 C12 118.6(3)
C14 C13 H13 120.7
C12 C13 H13 120.7
C15 C14 C13 118.3(3)
C15 C14 H14 120.9
C13 C14 H14 120.9
C14 C15 C16 120.3(3)
C14 C15 H15 119.8
C16 C15 H15 119.8
N5 C16 C15 121.8(3)
N5 C16 C17 119.6(2)
C15 C16 C17 118.6(2)
O2 C17 O1 125.8(3)
O2 C17 C16 116.4(2)
O1 C17 C16 117.8(2)
C11 N1 C1 109.4(2)
C11 N1 C10 111.4(2)
C1 N1 C10 109.9(2)
C11 N1 Cu1 108.79(16)
C1 N1 Cu1 105.71(16)
C10 N1 Cu1 111.49(17)
C3 N2 C2 111.1(2)
C3 N2 Cu1 118.1(2)
C2 N2 Cu1 107.75(17)
C3 N2 H2 106.4
C2 N2 H2 106.4
Cu1 N2 H2 106.4
C6 N3 C5 108.8(3)
C6 N3 Cu1 110.7(2)
C5 N3 Cu1 119.7(2)
C6 N3 H3 105.5
C5 N3 H3 105.5
Cu1 N3 H3 105.5
C8 N4 C7 116.7(3)
C8 N4 Cu1 104.9(2)
C7 N4 Cu1 105.9(2)
C8 N4 H4 109.7
C7 N4 H4 109.7
Cu1 N4 H4 109.7
C12 N5 C16 117.6(2)
C12 N5 Cu1 107.66(16)
C16 N5 Cu1 134.36(18)
N3 Cu1 N2 96.11(10)
N3 Cu1 N4 84.09(10)
N2 Cu1 N4 161.52(11)
N3 Cu1 N1 169.64(9)
N2 Cu1 N1 86.22(9)
N4 Cu1 N1 90.50(10)
N3 Cu1 N5 112.65(9)
N2 Cu1 N5 95.04(8)
N4 Cu1 N5 101.95(11)
N1 Cu1 N5 77.08(8)
H4F O4 H4E 112(3)

loop_
_geom_bond_atom_site_label_1
_geom_bond_atom_site_label_2
_geom_bond_distance
C1 N1 1.490(3)
C1 C2 1.507(4)
C1 H1A 0.99
C1 H1B 0.99
C2 N2 1.478(4)
C2 H2A 0.99
C2 H2B 0.99
C3 N2 1.476(4)
C3 C4 1.510(5)
C3 H3A 0.99
C3 H3B 0.99
C4 C5 1.513(5)
C4 H4A 0.99
C4 H4B 0.99
C5 N3 1.478(4)
C5 H5A 0.99
C5 H5B 0.99
C6 C7 1.411(6)
C6 N3 1.457(4)
C6 H6A 0.99
C6 H6B 0.99
C7 N4 1.516(4)
C7 H7A 0.99
C7 H7B 0.99
C8 N4 1.459(5)
C8 C9 1.534(5)
C8 H8A 0.99
C8 H8B 0.99
C9 C10 1.527(5)
C9 H9A 0.99
C9 H9B 0.99
C10 N1 1.492(3)
C10 H10A 0.99
C10 H10B 0.99
C11 N1 1.476(3)
C11 C12 1.516(4)
C11 H11A 0.99
C11 H11B 0.99
C12 N5 1.343(3)
C12 C13 1.388(4)
C13 C14 1.386(4)
C13 H13 0.95
C14 C15 1.378(4)
C14 H14 0.95
C15 C16 1.384(4)
C15 H15 0.95
C16 N5 1.351(3)
C16 C17 1.527(4)
C17 O2 1.233(3)
C17 O1 1.252(3)
N1 Cu1 2.047(2)
N2 Cu1 2.013(2)
N2 H2 0.93
N3 Cu1 2.003(2)
N3 H3 0.93
N4 Cu1 2.020(3)
N4 H4 0.93
N5 Cu1 2.347(2)
O3 H3E 0.840(18)
O4 H4F 0.868(18)
O4 H4E 0.873(18)

loop_
_geom_hbond_atom_site_label_D
_geom_hbond_atom_site_label_H
_geom_hbond_atom_site_label_A
_geom_hbond_distance_DH
_geom_hbond_distance_HA
_geom_hbond_distance_DA
_geom_hbond_angle_DHA
_geom_hbond_site_symmetry_A
O3 H3E O1 0.840(18) 1.96(2) 2.784(4) 168(4) .
O4 H4E Cl1 0.873(18) 2.35(2) 3.178(3) 159(4) .
O4 H4F Cl1 0.868(18) 2.357(19) 3.219(3) 172(4) 7_556
N2 H2 O2 0.93 1.98 2.845(3) 153.3 5_565
N3 H3 O1 0.93 1.94 2.766(3) 146.5 .
N4 H4 Cl1 0.93 2.54 3.325(3) 141.7 1_565
